data_4083661
loop_
_publ_author_name
'Mustafizur Rahman, A. F. M.'
'Murafuji, Toshihiro'
'Shibasaki, Toshihisa'
'Suetake, Kouichi'
'Kurotobi, Kei'
'Sugihara, Yoshikazu'
'Azuma, Nagao'
'Mikata, Yuji'

_publ_section_title
;
 Characterization of Azulenylphosphine Derivatives. Unexpected
 Debromination and Its Synthetic Utility in the Preparation of
 2-Substituted Azulene
;
_journal_issue 12
_journal_name_full Organometallics
_journal_page_first 2971
_journal_paper_doi 10.1021/om0607090
_journal_volume 26
_journal_year 2007
_chemical_formula_moiety 'C22 H15 Br2 O P '
_chemical_formula_sum 'C22 H15 Br2 O P'
_chemical_formula_weight 486.14
_space_group_IT_number 14
_symmetry_cell_setting monoclinic
_symmetry_Int_Tables_number 14
_symmetry_space_group_name_Hall '-P 2yn'
_symmetry_space_group_name_H-M 'P 1 21/n 1'
_cell_angle_alpha 90
_cell_angle_beta 101.34(4)
_cell_angle_gamma 90
_cell_formula_units_Z 4
_cell_length_a 6.707(6)
_cell_length_b 31.633(7)
_cell_length_c 9.144(3)
_cell_measurement_reflns_used 24
_cell_measurement_temperature 298.2
_cell_measurement_theta_max 12.5
_cell_measurement_theta_min 10.1
_cell_volume 1902.1(19)
_computing_cell_refinement 'MSC/AFC Diffractometer Control'
_computing_data_collection 'MSC/AFC Diffractometer Control'
_computing_data_reduction 'teXsan Ver. 2.0'
_computing_publication_material 'teXsan Ver. 2.0'
_computing_structure_refinement 'teXsan Ver. 2.0'
_computing_structure_solution SHELXS97
_diffrn_measured_fraction_theta_full 0.9993
_diffrn_measured_fraction_theta_max 0.9993
_diffrn_measurement_device_type 'Rigaku AFC5R'
_diffrn_measurement_method \w
_diffrn_radiation_type 'Mo K\a'
_diffrn_radiation_wavelength 0.7107
_diffrn_reflns_av_R_equivalents 0.049
_diffrn_reflns_limit_h_max 8
_diffrn_reflns_limit_h_min 0
_diffrn_reflns_limit_k_max 41
_diffrn_reflns_limit_k_min 0
_diffrn_reflns_limit_l_max 11
_diffrn_reflns_limit_l_min -11
_diffrn_reflns_number 4822
_diffrn_reflns_theta_full 27.50
_diffrn_reflns_theta_max 27.50
_diffrn_standards_decay_% 0.64
_diffrn_standards_interval_count 150
_diffrn_standards_number 3
_exptl_absorpt_coefficient_mu 4.367
_exptl_absorpt_correction_T_max 0.999
_exptl_absorpt_correction_T_min 0.646
_exptl_absorpt_correction_type psi-scan
_exptl_absorpt_process_details '(North, Phillips & Mathews, 1968)'
_exptl_crystal_colour brown
_exptl_crystal_density_diffrn 1.697
_exptl_crystal_density_method 'not measured'
_exptl_crystal_description prismatic
_exptl_crystal_F_000 960.00
_exptl_crystal_size_max 0.250
_exptl_crystal_size_mid 0.250
_exptl_crystal_size_min 0.130
_refine_diff_density_max 1.14
_refine_diff_density_min -1.61
_refine_ls_extinction_coef 0.017(2)
_refine_ls_extinction_method 'Zachariasen(1967) type 2 Gaussian isotropic'
_refine_ls_goodness_of_fit_ref 0.951
_refine_ls_hydrogen_treatment noref
_refine_ls_number_parameters 236
_refine_ls_number_reflns 4365
_refine_ls_R_factor_gt 0.0598
_refine_ls_shift/su_max 0.0001
_refine_ls_structure_factor_coef Fsqd
_refine_ls_weighting_details 'w = 1/[\s^2^(Fo^2^) + (0.10000(Max(Fo^2^,0) + 2Fc^2^)/3)^2^]'
_refine_ls_weighting_scheme calc
_refine_ls_wR_factor_ref 0.1964
_reflns_number_gt 2292
_reflns_number_total 4720
_reflns_threshold_expression F^2^>2.0\s(F^2^)
_cod_data_source_file om0607090-file003.cif
_cod_data_source_block '[azulene-PO-ph2_Compound_3b]'
_cod_original_cell_volume 1902(1)
_cod_original_sg_symbol_H-M 'P 21/n       '
_cod_original_formula_sum 'C22 H15 Br2 O P '
_cod_database_code 4083661

loop_
_symmetry_equiv_pos_as_xyz
x,y,z
1/2-x,1/2+y,1/2-z
-x,-y,-z
1/2+x,1/2-y,1/2+z

loop_
_atom_site_label
_atom_site_type_symbol
_atom_site_fract_x
_atom_site_fract_y
_atom_site_fract_z
_atom_site_U_iso_or_equiv
_atom_site_adp_type
_atom_site_occupancy
_atom_site_symmetry_multiplicity
_atom_site_calc_flag
Br(1) Br 0.7679(1) 0.10984(3) 0.65821(8) 0.0489(2) Uani 1.00 1 d
Br(2) Br 0.7435(2) 0.05171(3) 0.04711(10) 0.0664(3) Uani 1.00 1 d
P P 0.7825(3) 0.14281(6) 0.2708(2) 0.0379(5) Uani 1.00 1 d
O O 0.9939(8) 0.1481(2) 0.2488(6) 0.054(2) Uani 1.00 1 d
C(1) C 0.7429(10) 0.0905(2) 0.3390(8) 0.034(2) Uani 1.00 1 d
C(2) C 0.7508(10) 0.0763(2) 0.4858(7) 0.034(2) Uani 1.00 1 d
C(3) C 0.7476(10) 0.0317(2) 0.4925(8) 0.039(2) Uani 1.00 1 d
C(4) C 0.759(1) 0.0074(3) 0.6202(9) 0.048(2) Uani 1.00 1 d
C(5) C 0.763(1) -0.0365(3) 0.631(1) 0.056(3) Uani 1.00 1 d
C(6) C 0.750(1) -0.0671(3) 0.521(1) 0.065(3) Uani 1.00 1 d
C(7) C 0.728(1) -0.0612(3) 0.369(1) 0.066(3) Uani 1.00 1 d
C(8) C 0.724(1) -0.0245(3) 0.288(1) 0.052(2) Uani 1.00 1 d
C(9) C 0.731(1) 0.0173(2) 0.3380(8) 0.038(2) Uani 1.00 1 d
C(10) C 0.734(1) 0.0535(2) 0.2523(8) 0.037(2) Uani 1.00 1 d
C(11) C 0.592(1) 0.1482(2) 0.1031(7) 0.038(2) Uani 1.00 1 d
C(12) C 0.393(1) 0.1345(3) 0.0910(9) 0.050(2) Uani 1.00 1 d
C(13) C 0.248(1) 0.1423(3) -0.0371(9) 0.060(3) Uani 1.00 1 d
C(14) C 0.303(2) 0.1635(3) -0.1521(10) 0.069(3) Uani 1.00 1 d
C(15) C 0.498(2) 0.1775(3) -0.1434(9) 0.069(3) Uani 1.00 1 d
C(16) C 0.646(1) 0.1703(3) -0.0140(9) 0.053(3) Uani 1.00 1 d
C(17) C 0.717(1) 0.1831(2) 0.3955(8) 0.040(2) Uani 1.00 1 d
C(18) C 0.520(1) 0.1940(2) 0.4047(9) 0.049(2) Uani 1.00 1 d
C(19) C 0.485(1) 0.2272(3) 0.4942(10) 0.056(3) Uani 1.00 1 d
C(20) C 0.644(2) 0.2497(3) 0.5743(10) 0.061(3) Uani 1.00 1 d
C(21) C 0.841(1) 0.2382(3) 0.568(1) 0.062(3) Uani 1.00 1 d
C(22) C 0.879(1) 0.2060(3) 0.4775(10) 0.055(3) Uani 1.00 1 d
H(1) H 0.7638 0.0225 0.7107 0.0572 Uiso 1.00 1 calc
H(2) H 0.7775 -0.0472 0.7299 0.0666 Uiso 1.00 1 calc
H(3) H 0.7573 -0.0957 0.5542 0.0783 Uiso 1.00 1 calc
H(4) H 0.7139 -0.0865 0.3111 0.0788 Uiso 1.00 1 calc
H(5) H 0.7160 -0.0280 0.1833 0.0619 Uiso 1.00 1 calc
H(6) H 0.3552 0.1194 0.1714 0.0600 Uiso 1.00 1 calc
H(7) H 0.1114 0.1330 -0.0441 0.0719 Uiso 1.00 1 calc
H(8) H 0.2044 0.1688 -0.2401 0.0826 Uiso 1.00 1 calc
H(9) H 0.5342 0.1921 -0.2253 0.0831 Uiso 1.00 1 calc
H(10) H 0.7809 0.1804 -0.0067 0.0633 Uiso 1.00 1 calc
H(11) H 0.4085 0.1787 0.3492 0.0589 Uiso 1.00 1 calc
H(12) H 0.3497 0.2345 0.5004 0.0675 Uiso 1.00 1 calc
H(13) H 0.6197 0.2730 0.6337 0.0731 Uiso 1.00 1 calc
H(14) H 0.9511 0.2530 0.6272 0.0746 Uiso 1.00 1 calc
H(15) H 1.0153 0.1992 0.4706 0.0663 Uiso 1.00 1 calc

loop_
_atom_site_aniso_label
_atom_site_aniso_U_11
_atom_site_aniso_U_22
_atom_site_aniso_U_33
_atom_site_aniso_U_12
_atom_site_aniso_U_13
_atom_site_aniso_U_23
Br(1) 0.0635(6) 0.0507(5) 0.0316(4) -0.0059(4) 0.0075(3) -0.0048(3)
Br(2) 0.0949(8) 0.0680(6) 0.0367(5) 0.0085(5) 0.0139(5) -0.0109(4)
P 0.037(1) 0.039(1) 0.037(1) -0.0009(9) 0.0061(8) 0.0045(8)
O 0.042(3) 0.060(4) 0.063(4) -0.008(3) 0.017(3) 0.007(3)
C(1) 0.028(4) 0.040(4) 0.032(4) 0.001(3) 0.004(3) 0.002(3)
C(2) 0.031(4) 0.041(4) 0.028(4) -0.001(3) 0.001(3) -0.004(3)
C(3) 0.024(4) 0.046(4) 0.045(4) -0.002(3) 0.000(3) 0.010(3)
C(4) 0.032(4) 0.055(5) 0.056(5) -0.004(4) 0.007(4) 0.007(4)
C(5) 0.036(4) 0.051(5) 0.077(7) 0.000(4) 0.006(4) 0.035(5)
C(6) 0.030(5) 0.041(5) 0.121(9) -0.001(4) 0.006(5) 0.015(6)
C(7) 0.043(5) 0.044(5) 0.108(9) 0.001(4) 0.011(5) -0.002(5)
C(8) 0.033(4) 0.053(5) 0.067(6) 0.002(4) 0.005(4) -0.010(4)
C(9) 0.026(4) 0.042(4) 0.044(4) 0.000(3) 0.001(3) -0.007(3)
C(10) 0.041(4) 0.037(4) 0.032(4) -0.002(3) 0.003(3) -0.002(3)
C(11) 0.047(4) 0.040(4) 0.028(4) 0.002(3) 0.010(3) -0.001(3)
C(12) 0.057(5) 0.059(5) 0.034(4) -0.006(4) 0.009(4) -0.006(4)
C(13) 0.059(6) 0.067(6) 0.045(5) 0.010(5) -0.012(4) -0.006(4)
C(14) 0.104(9) 0.060(6) 0.037(5) 0.029(6) 0.000(5) -0.002(4)
C(15) 0.126(9) 0.052(5) 0.035(5) 0.016(6) 0.028(6) 0.012(4)
C(16) 0.076(6) 0.047(5) 0.041(4) 0.006(4) 0.025(4) 0.004(4)
C(17) 0.047(5) 0.037(4) 0.035(4) -0.002(3) 0.003(3) 0.004(3)
C(18) 0.055(5) 0.048(5) 0.041(4) 0.011(4) 0.002(4) -0.005(4)
C(19) 0.064(6) 0.053(5) 0.052(5) 0.006(4) 0.013(4) 0.011(4)
C(20) 0.096(8) 0.040(5) 0.052(5) -0.006(5) 0.027(5) -0.007(4)
C(21) 0.076(7) 0.049(5) 0.062(6) -0.025(5) 0.014(5) -0.011(4)
C(22) 0.050(5) 0.057(5) 0.059(5) -0.016(4) 0.009(4) -0.002(4)

loop_
_atom_type_symbol
_atom_type_description
_atom_type_scat_dispersion_real
_atom_type_scat_dispersion_imag
_atom_type_scat_source
C C 0.003 0.002
;International Tables for Crystallography
(1992, Vol. C, Tables 4.2.6.8 and 6.1.1.1)
;
H H 0.000 0.000
;International Tables for Crystallography
(1992, Vol. C, Table 6.1.1.2)
;
Br Br -0.290 2.459
;International Tables for Crystallography
(1992, Vol. C, Tables 4.2.6.8 and 6.1.1.1)
;
O O 0.011 0.006
;International Tables for Crystallography
(1992, Vol. C, Tables 4.2.6.8 and 6.1.1.1)
;
P P 0.102 0.094
;International Tables for Crystallography
(1992, Vol. C, Tables 4.2.6.8 and 6.1.1.1)
;

loop_
_geom_angle_atom_site_label_1
_geom_angle_atom_site_label_2
_geom_angle_atom_site_label_3
_geom_angle
_geom_angle_publ_flag
O P C(1) 111.2(3) yes
O P C(11) 114.4(3) yes
O P C(17) 111.1(3) yes
C(1) P C(11) 104.6(3) yes
C(1) P C(17) 110.8(3) yes
C(11) P C(17) 104.3(3) yes
P C(1) C(2) 130.0(5) yes
P C(1) C(10) 124.0(5) yes
C(2) C(1) C(10) 105.1(6) yes
Br(1) C(2) C(1) 127.0(5) yes
Br(1) C(2) C(3) 121.7(5) yes
C(1) C(2) C(3) 111.3(6) yes
C(2) C(3) C(4) 126.2(7) yes
C(2) C(3) C(9) 105.4(6) yes
C(4) C(3) C(9) 128.4(7) yes
C(3) C(4) C(5) 127.6(8) yes
C(4) C(5) C(6) 130.2(8) yes
C(5) C(6) C(7) 128.0(8) yes
C(6) C(7) C(8) 130.0(9) yes
C(7) C(8) C(9) 128.7(9) yes
C(3) C(9) C(8) 127.0(7) yes
C(3) C(9) C(10) 106.3(6) yes
C(8) C(9) C(10) 126.6(7) yes
Br(2) C(10) C(1) 125.3(5) yes
Br(2) C(10) C(9) 122.9(5) yes
C(1) C(10) C(9) 111.8(6) yes
P C(11) C(12) 123.4(6) yes
P C(11) C(16) 117.0(6) yes
C(12) C(11) C(16) 119.5(7) yes
C(11) C(12) C(13) 121.0(8) yes
C(12) C(13) C(14) 119.2(9) yes
C(13) C(14) C(15) 121.2(8) yes
C(14) C(15) C(16) 120.2(8) yes
C(11) C(16) C(15) 119.0(8) yes
P C(17) C(18) 124.2(6) yes
P C(17) C(22) 116.2(6) yes
C(18) C(17) C(22) 119.5(7) yes
C(17) C(18) C(19) 120.0(8) yes
C(18) C(19) C(20) 120.6(8) yes
C(19) C(20) C(21) 119.4(8) yes
C(20) C(21) C(22) 121.2(8) yes
C(17) C(22) C(21) 119.3(8) yes

loop_
_geom_bond_atom_site_label_1
_geom_bond_atom_site_label_2
_geom_bond_distance
_geom_bond_publ_flag
Br(1) C(2) 1.886(7) yes
Br(2) C(10) 1.890(7) yes
P O 1.480(5) yes
P C(1) 1.806(7) yes
P C(11) 1.802(7) yes
P C(17) 1.821(8) yes
C(1) C(2) 1.407(9) yes
C(1) C(10) 1.410(9) yes
C(2) C(3) 1.412(10) yes
C(3) C(4) 1.39(1) yes
C(3) C(9) 1.47(1) yes
C(4) C(5) 1.39(1) yes
C(5) C(6) 1.39(1) yes
C(6) C(7) 1.38(1) yes
C(7) C(8) 1.38(1) yes
C(8) C(9) 1.40(1) yes
C(9) C(10) 1.389(10) yes
C(11) C(12) 1.39(1) yes
C(11) C(16) 1.39(1) yes
C(12) C(13) 1.39(1) yes
C(13) C(14) 1.36(1) yes
C(14) C(15) 1.37(1) yes
C(15) C(16) 1.40(1) yes
C(17) C(18) 1.39(1) yes
C(17) C(22) 1.39(1) yes
C(18) C(19) 1.38(1) yes
C(19) C(20) 1.37(1) yes
C(20) C(21) 1.38(1) yes
C(21) C(22) 1.37(1) yes

loop_
_geom_contact_atom_site_label_1
_geom_contact_atom_site_label_2
_geom_contact_distance
_geom_contact_site_symmetry_2
Br(1) C(15) 3.525(9) 1_556
O C(12) 3.308(10) 1_655
O C(13) 3.39(1) 1_655
O C(6) 3.54(1) 3_756
C(1) C(6) 3.47(1) 3_756
C(2) C(6) 3.36(1) 3_656
C(2) C(6) 3.37(1) 3_756
C(2) C(7) 3.52(1) 3_756
C(3) C(5) 3.39(1) 3_656
C(3) C(6) 3.50(1) 3_656
C(3) C(4) 3.570(10) 3_656
C(3) C(6) 3.57(1) 3_756
C(4) C(8) 3.45(1) 3_756
C(4) C(9) 3.46(1) 3_756
C(4) C(9) 3.47(1) 3_656
C(4) C(8) 3.55(1) 3_656
C(5) C(10) 3.37(1) 3_756
C(5) C(9) 3.40(1) 3_756
C(5) C(9) 3.44(1) 3_656
C(15) C(21) 3.57(1) 4_454
Br(2) P 3.513(2) .

loop_
_geom_torsion_atom_site_label_1
_geom_torsion_atom_site_label_2
_geom_torsion_atom_site_label_3
_geom_torsion_atom_site_label_4
_geom_torsion
_geom_torsion_publ_flag
Br(1) C(2) C(1) P 10.0(10) yes
Br(1) C(2) C(1) C(10) 179.2(5) yes
Br(1) C(2) C(3) C(4) 0(1) yes
Br(1) C(2) C(3) C(9) 179.3(5) yes
Br(2) C(10) C(1) P -4.6(9) yes
Br(2) C(10) C(1) C(2) -174.5(5) yes
Br(2) C(10) C(9) C(3) 173.7(5) yes
Br(2) C(10) C(9) C(8) -3(1) yes
P C(1) C(2) C(3) -169.0(5) yes
P C(1) C(10) C(9) 171.6(5) yes
P C(11) C(12) C(13) 175.0(6) yes
P C(11) C(16) C(15) -176.2(6) yes
P C(17) C(18) C(19) -175.1(6) yes
P C(17) C(22) C(21) 176.7(7) yes
O P C(1) C(2) 96.1(7) yes
O P C(1) C(10) -71.2(7) yes
O P C(11) C(12) 163.5(6) yes
O P C(11) C(16) -21.6(7) yes
O P C(17) C(18) 160.9(6) yes
O P C(17) C(22) -14.3(7) yes
C(1) P C(11) C(12) 41.6(7) yes
C(1) P C(11) C(16) -143.5(6) yes
C(1) P C(17) C(18) -75.0(7) yes
C(1) P C(17) C(22) 109.8(6) yes
C(1) C(2) C(3) C(4) 178.3(7) yes
C(1) C(2) C(3) C(9) -1.6(8) yes
C(1) C(10) C(9) C(3) -2.6(8) yes
C(1) C(10) C(9) C(8) -179.4(7) yes
C(2) C(1) P C(11) -139.9(7) yes
C(2) C(1) P C(17) -27.9(8) yes
C(2) C(1) C(10) C(9) 1.6(8) yes
C(2) C(3) C(4) C(5) -177.5(7) yes
C(2) C(3) C(9) C(8) 179.3(7) yes
C(2) C(3) C(9) C(10) 2.5(8) yes
C(3) C(2) C(1) C(10) 0.1(8) yes
C(3) C(4) C(5) C(6) -2(1) yes
C(3) C(9) C(8) C(7) 1(1) yes
C(4) C(3) C(9) C(8) 0(1) yes
C(4) C(3) C(9) C(10) -177.4(7) yes
C(4) C(5) C(6) C(7) 0(1) yes
C(5) C(4) C(3) C(9) 2(1) yes
C(5) C(6) C(7) C(8) 3(1) yes
C(6) C(7) C(8) C(9) -3(1) yes
C(7) C(8) C(9) C(10) 177.4(8) yes
C(10) C(1) P C(11) 52.8(7) yes
C(10) C(1) P C(17) 164.7(6) yes
C(11) P C(17) C(18) 37.1(7) yes
C(11) P C(17) C(22) -138.1(6) yes
C(11) C(12) C(13) C(14) 0(1) yes
C(11) C(16) C(15) C(14) 1(1) yes
C(12) C(11) P C(17) -74.8(7) yes
C(12) C(11) C(16) C(15) -1(1) yes
C(12) C(13) C(14) C(15) 0(1) yes
C(13) C(12) C(11) C(16) 0(1) yes
C(13) C(14) C(15) C(16) 0(1) yes
C(16) C(11) P C(17) 100.1(6) yes
C(17) C(18) C(19) C(20) 0(1) yes
C(17) C(22) C(21) C(20) -2(1) yes
C(18) C(17) C(22) C(21) 1(1) yes
C(18) C(19) C(20) C(21) -1(1) yes
C(19) C(18) C(17) C(22) 0(1) yes
C(19) C(20) C(21) C(22) 3(1) yes
C(19) C(20) C(21) C(22) 3(1) yes
